data_2219706
loop_
_publ_author_name
'Michiue, Yuichi'

_publ_section_title
;
 Mg~4~Sb~2~O~9~ of the ilmenite structure type
;
_journal_coeditor_code SI2101
_journal_issue 10
_journal_name_full 'Acta Crystallographica Section E'
_journal_page_first i66
_journal_paper_doi 10.1107/S160053680802789X
_journal_volume 64
_journal_year 2008
_chemical_formula_iupac 'Mg4 O9 Sb2'
_chemical_formula_moiety 'Mg4 O9 Sb2'
_chemical_formula_sum 'Mg4 O9 Sb2'
_chemical_formula_weight 484.7
_chemical_name_systematic
;
tetramagnesium diantimonate
;
_space_group_IT_number 148
_symmetry_cell_setting trigonal
_symmetry_space_group_name_Hall '-R 3'
_symmetry_space_group_name_H-M 'R -3 :H'
_atom_sites_solution_primary isomor
_cell_angle_alpha 90
_cell_angle_beta 90
_cell_angle_gamma 120
_cell_formula_units_Z 2
_cell_length_a 5.1722(11)
_cell_length_b 5.1722(11)
_cell_length_c 14.028(2)
_cell_measurement_reflns_used 20
_cell_measurement_temperature 295
_cell_measurement_theta_max 13.48
_cell_measurement_theta_min 9.25
_cell_volume 325.00(11)
_computing_cell_refinement
;
MSC/AFC Diffractometer Control Software (Molecular Structure Corporation,
1994)
;
_computing_data_collection
;
MSC/AFC Diffractometer Control Software (Molecular Structure Corporation,
1994)
;
_computing_data_reduction 'Crystal Structure (Rigaku, 2004)'
_computing_molecular_graphics 'ATOMS (Dowty, 2005)'
_computing_publication_material '(<i>JANA</i>2000; Pet\<r\'i\<cek <i>et al.</i>, 2000)'
_computing_structure_refinement '(<i>JANA</i>2000; Pet\<r\'i\<cek <i>et al.</i>, 2000)'
_computing_structure_solution 'structure of the present compound is isotypic with ilmenite'
_diffrn_ambient_temperature 295
_diffrn_measured_fraction_theta_full 1.00
_diffrn_measurement_device_type 'Rigaku AFC-7R'
_diffrn_measurement_method \w/2\q
_diffrn_radiation_monochromator graphite
_diffrn_radiation_source 'rotating-anode X-ray tube'
_diffrn_radiation_type MoK\a
_diffrn_radiation_wavelength 0.71069
_diffrn_reflns_av_R_equivalents 0.0465
_diffrn_reflns_av_sigmaI/netI 0.0358
_diffrn_reflns_limit_h_max 11
_diffrn_reflns_limit_h_min -11
_diffrn_reflns_limit_k_max 11
_diffrn_reflns_limit_k_min -11
_diffrn_reflns_limit_l_max 30
_diffrn_reflns_limit_l_min 0
_diffrn_reflns_number 2359
_diffrn_reflns_theta_full 50.11
_diffrn_reflns_theta_max 50.11
_diffrn_reflns_theta_min 4.36
_diffrn_standards_decay_% 4.57
_diffrn_standards_interval_count 200
_diffrn_standards_number 3
_exptl_absorpt_coefficient_mu 8.734
_exptl_absorpt_correction_T_max 0.671
_exptl_absorpt_correction_T_min 0.210
_exptl_absorpt_correction_type analytical
_exptl_absorpt_process_details '(Tompa Analytical, Rigaku 2004)'
_exptl_crystal_colour colorless
_exptl_crystal_density_diffrn 4.9517
_exptl_crystal_density_method 'not measured'
_exptl_crystal_description plate
_exptl_crystal_F_000 444
_exptl_crystal_size_max 0.22
_exptl_crystal_size_mid 0.22
_exptl_crystal_size_min 0.04
_refine_diff_density_max 3.78
_refine_diff_density_min -3.64
_refine_ls_extinction_coef 0.071(3)
_refine_ls_extinction_method 'B-C type 1 Lorentzian isotropic (Becker & Coppens, 1974)'
_refine_ls_goodness_of_fit_ref 1.55
_refine_ls_matrix_type full
_refine_ls_number_parameters 17
_refine_ls_number_reflns 773
_refine_ls_number_restraints 0
_refine_ls_R_factor_all 0.0352
_refine_ls_R_factor_gt 0.0319
_refine_ls_shift/su_max 0.0004
_refine_ls_shift/su_mean 0.0001
_refine_ls_structure_factor_coef Fsqd
_refine_ls_weighting_details 'w = 1/(\s^2^(I)+0.0009I^2^)'
_refine_ls_weighting_scheme sigma
_refine_ls_wR_factor_gt 0.0736
_refine_ls_wR_factor_ref 0.0745
_reflns_number_gt 715
_reflns_number_total 773
_reflns_threshold_expression I>2\s(I)
_cod_data_source_file si2101.cif
_cod_data_source_block I
_cod_original_cell_volume 324.99(11)
_cod_original_sg_symbol_H-M 'R -3'
_cod_database_code 2219706

loop_
_symmetry_equiv_pos_site_id
_symmetry_equiv_pos_as_xyz
1 x,y,z
2 -y,x-y,z
3 -x+y,-x,z
4 -x,-y,-z
5 y,-x+y,-z
6 x-y,x,-z
7 1/3+x,2/3+y,2/3+z
8 1/3-y,2/3+x-y,2/3+z
9 1/3-x+y,2/3-x,2/3+z
10 2/3-x,1/3-y,1/3-z
11 2/3+y,1/3-x+y,1/3-z
12 2/3+x-y,1/3+x,1/3-z
13 2/3+x,1/3+y,1/3+z
14 2/3-y,1/3+x-y,1/3+z
15 2/3-x+y,1/3-x,1/3+z
16 1/3-x,2/3-y,2/3-z
17 1/3+y,2/3-x+y,2/3-z
18 1/3+x-y,2/3+x,2/3-z

loop_
_atom_site_type_symbol
_atom_site_label
_atom_site_fract_x
_atom_site_fract_y
_atom_site_fract_z
_atom_site_U_iso_or_equiv
_atom_site_adp_type
_atom_site_calc_flag
_atom_site_occupancy
Mg Mg1 0 0 0.152618(14) 0.00628(7) Uani d 0.3333
Sb M1 0 0 0.152618(14) 0.00628(7) Uani d 0.6667
Mg Mg2 0 0 0.35806(10) 0.0098(2) Uani d 1
O O1 0.3091(3) 0.0125(3) 0.24710(7) 0.0078(3) Uani d 1

loop_
_atom_site_aniso_label
_atom_site_aniso_U_11
_atom_site_aniso_U_22
_atom_site_aniso_U_33
_atom_site_aniso_U_12
_atom_site_aniso_U_13
_atom_site_aniso_U_23
_atom_site_aniso_type_symbol
Mg1 0.00711(10) 0.00711(10) 0.00461(10) 0.00356(5) 0 0 Mg
M1 0.00711(10) 0.00711(10) 0.00461(10) 0.00356(5) 0 0 Sb
Mg2 0.0080(3) 0.0080(3) 0.0133(4) 0.00401(13) 0 0 Mg
O1 0.0097(4) 0.0073(4) 0.0069(3) 0.0047(3) -0.0010(3) 0.0011(2) O

loop_
_atom_type_symbol
_atom_type_scat_dispersion_real
_atom_type_scat_dispersion_imag
_atom_type_scat_source
Mg 0.049 0.036 'International Tables Vol C Tables  4.2.6.8 and 6.1.1.1'
Sb -0.587 1.546 'International Tables Vol C Tables  4.2.6.8 and 6.1.1.1'
O 0.011 0.006 'International Tables Vol C Tables  4.2.6.8 and 6.1.1.1'

loop_
_geom_angle_atom_site_label_1
_geom_angle_atom_site_label_2
_geom_angle_atom_site_label_3
_geom_angle_site_symmetry_1
_geom_angle_site_symmetry_3
_geom_angle
_geom_angle_publ_flag
O1 M1 O1 . 10_555 83.77(5) no
O1 M1 O1 . 2_555 82.80(6) no
O1 M1 O1 . 11_455 166.22(6) no
O1 M1 O1 . 3_555 82.80(6) no
O1 M1 O1 . 12_445 92.43(7) no
O1 M1 O1 10_555 . 83.77(5) no
O1 M1 O1 10_555 2_555 92.43(5) no
O1 M1 O1 10_555 11_455 99.93(6) no
O1 M1 O1 10_555 3_555 166.22(6) no
O1 M1 O1 10_555 12_445 99.93(6) no
O1 M1 O1 2_555 . 82.80(6) no
O1 M1 O1 2_555 10_555 92.43(5) no
O1 M1 O1 2_555 11_455 83.77(7) no
O1 M1 O1 2_555 3_555 82.80(6) no
O1 M1 O1 2_555 12_445 166.22(5) no
O1 M1 O1 11_455 . 166.22(6) no
O1 M1 O1 11_455 10_555 99.93(6) no
O1 M1 O1 11_455 2_555 83.77(7) no
O1 M1 O1 11_455 3_555 92.43(7) no
O1 M1 O1 11_455 12_445 99.93(8) no
O1 M1 O1 3_555 . 82.80(6) no
O1 M1 O1 3_555 10_555 166.22(6) no
O1 M1 O1 3_555 2_555 82.80(6) no
O1 M1 O1 3_555 11_455 92.43(7) no
O1 M1 O1 3_555 12_445 83.77(6) no
O1 M1 O1 12_445 . 92.43(7) no
O1 M1 O1 12_445 10_555 99.93(6) no
O1 M1 O1 12_445 2_555 166.22(5) no
O1 M1 O1 12_445 11_455 99.93(8) no
O1 M1 O1 12_445 3_555 83.77(6) no
O1 Mg2 O1 . 16_545 87.88(6) no
O1 Mg2 O1 . 2_555 75.84(7) no
O1 Mg2 O1 . 17_555 89.32(5) no
O1 Mg2 O1 . 3_555 75.84(7) no
O1 Mg2 O1 . 18_445 160.12(8) no
O1 Mg2 O1 16_545 . 87.88(6) no
O1 Mg2 O1 16_545 2_555 160.12(8) no
O1 Mg2 O1 16_545 17_555 103.48(8) no
O1 Mg2 O1 16_545 3_555 89.32(6) no
O1 Mg2 O1 16_545 18_445 103.48(7) no
O1 Mg2 O1 2_555 . 75.84(7) no
O1 Mg2 O1 2_555 16_545 160.12(8) no
O1 Mg2 O1 2_555 17_555 87.88(6) no
O1 Mg2 O1 2_555 3_555 75.84(7) no
O1 Mg2 O1 2_555 18_445 89.32(6) no
O1 Mg2 O1 17_555 . 89.32(5) no
O1 Mg2 O1 17_555 16_545 103.48(8) no
O1 Mg2 O1 17_555 2_555 87.88(6) no
O1 Mg2 O1 17_555 3_555 160.12(8) no
O1 Mg2 O1 17_555 18_445 103.48(7) no
O1 Mg2 O1 3_555 . 75.84(7) no
O1 Mg2 O1 3_555 16_545 89.32(6) no
O1 Mg2 O1 3_555 2_555 75.84(7) no
O1 Mg2 O1 3_555 17_555 160.12(8) no
O1 Mg2 O1 3_555 18_445 87.88(6) no
O1 Mg2 O1 18_445 . 160.12(8) no
O1 Mg2 O1 18_445 16_545 103.48(7) no
O1 Mg2 O1 18_445 2_555 89.32(6) no
O1 Mg2 O1 18_445 17_555 103.48(7) no
O1 Mg2 O1 18_445 3_555 87.88(6) no

loop_
_geom_bond_atom_site_label_1
_geom_bond_atom_site_label_2
_geom_bond_site_symmetry_2
_geom_bond_distance
_geom_bond_publ_flag
M1 O1 . 2.0527(15) yes
M1 O1 10_555 1.9928(11) yes
M1 O1 2_555 2.0527(19) yes
M1 O1 11_455 1.9928(18) yes
M1 O1 3_555 2.0527(12) yes
M1 O1 12_445 1.9928(17) yes
Mg2 O1 . 2.2091(17) yes
Mg2 O1 16_545 2.0455(17) yes
Mg2 O1 2_555 2.209(2) yes
Mg2 O1 17_555 2.0455(14) yes
Mg2 O1 3_555 2.2091(15) yes
Mg2 O1 18_445 2.046(2) yes
